data_1549249
loop_
_publ_author_name
'McMahon, David P.'
'Stephenson, Andrew'
'Chong, Samantha Y.'
'Little, Marc'
'Jones, James T. A.'
'Cooper, Andrew I.'
'Day, Graeme Matthew'

_publ_section_title
;
 Computational Modelling of Solvent Effects in a Prolific Solvatomorphic
 Porous Organic Cage
;
_journal_name_full 'Faraday Discussions'
_journal_paper_doi 10.1039/C8FD00031J
_journal_year 2018
_chemical_formula_moiety 'C48 H48 N12, 2(C8 H10), C1 H1 Cl3'
_chemical_formula_sum 'C65 H69 Cl3 N12'
_chemical_formula_weight 1124.67
_chemical_name_systematic
;
 ? 
;
_space_group_crystal_system orthorhombic
_space_group_IT_number 19
_space_group_name_Hall 'P 2ac 2ab'
_space_group_name_H-M_alt 'P 21 21 21'
_symmetry_space_group_name_Hall 'P 2ac 2ab'
_symmetry_space_group_name_H-M 'P 21 21 21'
_atom_sites_solution_hydrogens geom
_audit_creation_date 2016-03-11
_audit_creation_method
;
Olex2 1.2-beta
(compiled 2016.02.19 svn.r3266 for OlexSys, GUI svn.r5155)
;
_audit_update_record
;
2017-09-21 deposited with the CCDC.
2018-03-13 downloaded from the CCDC.
;
_cell_angle_alpha 90
_cell_angle_beta 90
_cell_angle_gamma 90
_cell_formula_units_Z 4
_cell_length_a 10.654(3)
_cell_length_b 23.151(6)
_cell_length_c 25.363(7)
_cell_measurement_reflns_used 2468
_cell_measurement_temperature 100(2)
_cell_measurement_theta_max 21.83
_cell_measurement_theta_min 2.80
_cell_volume 6256(3)
_computing_cell_refinement 'SAINT v7.68A (Bruker, 2009)'
_computing_data_collection
;
CrystalClear-SM Expert 2.0 r7 (Rigaku, 2011)
;
_computing_data_reduction 'SAINT v7.68A (Bruker, 2009)'
_computing_molecular_graphics 'Olex2 (Dolomanov et al., 2009)'
_computing_publication_material 'Olex2 (Dolomanov et al., 2009)'
_computing_structure_refinement 'ShelXL (Sheldrick, 2015)'
_computing_structure_solution 'SHELXS-97 (Sheldrick, 2008)'
_diffrn_ambient_temperature 100(2)
_diffrn_detector CCD
_diffrn_detector_area_resol_mean 7.9
_diffrn_detector_type 'three-circle diffractometer'
_diffrn_measured_fraction_theta_full 0.994
_diffrn_measured_fraction_theta_max 0.994
_diffrn_measurement_device 'AFC12 (Right): Kappa 3 circle'
_diffrn_measurement_device_type 'Bruker APEX-II CCD diffractometer'
_diffrn_measurement_method '/w scans with narrow frames'
_diffrn_measurement_specimen_support 'Mitegen 50um'
_diffrn_radiation_monochromator 'silicon 111'
_diffrn_radiation_probe x-ray
_diffrn_radiation_type synchrotron
_diffrn_radiation_wavelength 0.7749
_diffrn_reflns_av_R_equivalents 0.1306
_diffrn_reflns_av_unetI/netI 0.1242
_diffrn_reflns_Laue_measured_fraction_full 0.994
_diffrn_reflns_Laue_measured_fraction_max 0.994
_diffrn_reflns_limit_h_max 10
_diffrn_reflns_limit_h_min -10
_diffrn_reflns_limit_k_max 22
_diffrn_reflns_limit_k_min -23
_diffrn_reflns_limit_l_max 25
_diffrn_reflns_limit_l_min -25
_diffrn_reflns_number 22631
_diffrn_reflns_point_group_measured_fraction_full 0.994
_diffrn_reflns_point_group_measured_fraction_max 0.994
_diffrn_reflns_theta_full 22.792
_diffrn_reflns_theta_max 22.792
_diffrn_reflns_theta_min 1.298
_diffrn_source 'Advanced Light Source station 11.3.1'
_diffrn_source_target synchrotron
_diffrn_source_type 'Bend magnet, Station 11.3.1, ALS, LBNL'
_diffrn_standards_number 0
_exptl_absorpt_coefficient_mu 0.243
_exptl_absorpt_correction_T_max 0.7448
_exptl_absorpt_correction_T_min 0.4248
_exptl_absorpt_correction_type multi-scan
_exptl_absorpt_process_details
;
SADABS-2008/1 (Bruker,2008) was used for absorption correction.
wR2(int) was 0.1464 before and 0.0838 after correction.
The Ratio of minimum to maximum transmission is 0.5704.
The \l/2 correction factor is Not present.
;
_exptl_crystal_colour colourless
_exptl_crystal_colour_primary colourless
_exptl_crystal_density_diffrn 1.194
_exptl_crystal_density_method 'not measured'
_exptl_crystal_description block
_exptl_crystal_F_000 2376
_exptl_crystal_size_max 0.07
_exptl_crystal_size_mid 0.01
_exptl_crystal_size_min 0.01
_refine_diff_density_max 0.198
_refine_diff_density_min -0.241
_refine_diff_density_rms 0.044
_refine_ls_abs_structure_details
;
 Flack x determined using 1441 quotients [(I+)-(I-)]/[(I+)+(I-)]
 (Parsons, Flack and Wagner, Acta Cryst. B69 (2013) 249-259).
;
_refine_ls_abs_structure_Flack 0.30(10)
_refine_ls_extinction_method none
_refine_ls_goodness_of_fit_ref 1.005
_refine_ls_hydrogen_treatment constr
_refine_ls_matrix_type full
_refine_ls_number_parameters 752
_refine_ls_number_reflns 6517
_refine_ls_number_restraints 0
_refine_ls_restrained_S_all 1.005
_refine_ls_R_factor_all 0.1079
_refine_ls_R_factor_gt 0.0654
_refine_ls_shift/su_max 0.000
_refine_ls_shift/su_mean 0.000
_refine_ls_structure_factor_coef Fsqd
_refine_ls_weighting_details 'w=1/[\s^2^(Fo^2^)+(0.0738P)^2^] where P=(Fo^2^+2Fc^2^)/3'
_refine_ls_weighting_scheme calc
_refine_ls_wR_factor_gt 0.1399
_refine_ls_wR_factor_ref 0.1596
_reflns_Friedel_coverage 0.774
_reflns_Friedel_fraction_full 0.994
_reflns_Friedel_fraction_max 0.994
_reflns_number_gt 4507
_reflns_number_total 6517
_reflns_threshold_expression 'I > 2\s(I)'
_cod_data_source_file c8fd00031j5.cif
_cod_data_source_block CC1_CHCl3_2_o_xylene
_cod_database_code 1549249
_shelx_space_group_comment
;
The symmetry employed for this shelxl refinement is uniquely defined
by the following loop, which should always be used as a source of
symmetry information in preference to the above space-group names.
They are only intended as comments.
;
_shelx_estimated_absorpt_t_max 0.998
_shelx_estimated_absorpt_t_min 0.983
_olex2_refinement_description
;
1. Fixed Uiso
 At 1.2 times of:
  All C(H) groups, All C(H,H) groups
 At 1.5 times of:
  All C(H,H,H) groups
2. Others
 Sof(Cl1B)=Sof(Cl2B)=Sof(Cl3B)=Sof(C49B)=Sof(H49B)=1-FVAR(1)
 Sof(Cl1A)=Sof(Cl2A)=Sof(Cl3A)=Sof(C49A)=Sof(H49A)=FVAR(1)
3.a Ternary CH refined with riding coordinates:
 C49A(H49A), C49B(H49B)
3.b Secondary CH2 refined with riding coordinates:
 C37(H37A,H37B), C38(H38A,H38B), C39(H39A,H39B), C40(H40A,H40B), C41(H41A,
 H41B), C42(H42A,H42B), C43(H43A,H43B), C44(H44A,H44B), C45(H45A,H45B),
 C46(H46A,H46B), C47(H47A,H47B), C48(H48A,H48B)
3.c Aromatic/amide H refined with riding coordinates:
 C2(H2), C4(H4), C6(H6), C7(H7), C8(H8), C9(H9), C11(H11), C13(H13), C15(H15),
 C16(H16), C17(H17), C18(H18), C20(H20), C22(H22), C24(H24), C25(H25), C26(H26),
  C27(H27), C29(H29), C31(H31), C33(H33), C34(H34), C35(H35), C36(H36),
 C51(H51), C52(H52), C53(H53), C54(H54), C59(H59), C60(H60), C61(H61), C62(H62)
3.d Idealised Me refined as rotating group:
 C56(H56A,H56B,H56C), C57(H57A,H57B,H57C), C64(H64A,H64B,H64C), C65(H65A,H65B,
 H65C)
;
_shelx_shelxl_version_number 2014/7
_olex2_submission_special_instructions 'No special instructions were received'

loop_
_space_group_symop_operation_xyz
'x, y, z'
'-x+1/2, -y, z+1/2'
'-x, y+1/2, -z+1/2'
'x+1/2, -y+1/2, -z'

loop_
_atom_site_label
_atom_site_type_symbol
_atom_site_fract_x
_atom_site_fract_y
_atom_site_fract_z
_atom_site_U_iso_or_equiv
_atom_site_adp_type
_atom_site_occupancy
_atom_site_site_symmetry_order
_atom_site_calc_flag
_atom_site_refinement_flags_posn
_atom_site_refinement_flags_occupancy
_atom_site_disorder_assembly
_atom_site_disorder_group
N1 N 0.4012(8) 0.2744(3) 0.5649(3) 0.044(2) Uani 1 1 d . . . .
N2 N 0.3766(7) 0.2552(3) 0.4487(3) 0.042(2) Uani 1 1 d . . . .
N3 N -0.1016(8) 0.3605(4) 0.6836(3) 0.046(2) Uani 1 1 d . . . .
N4 N -0.3228(7) 0.3998(3) 0.6225(3) 0.043(2) Uani 1 1 d . . . .
N5 N 0.3945(7) 0.5145(3) 0.6878(3) 0.044(2) Uani 1 1 d . . . .
N6 N 0.4267(8) 0.6176(3) 0.6215(3) 0.043(2) Uani 1 1 d . . . .
N7 N 0.4349(8) 0.4967(3) 0.3260(3) 0.045(2) Uani 1 1 d . . . .
N8 N 0.3981(7) 0.6121(3) 0.3712(4) 0.042(2) Uani 1 1 d . . . .
N9 N -0.0791(8) 0.3507(3) 0.3049(3) 0.041(2) Uani 1 1 d . . . .
N10 N -0.3016(7) 0.3759(3) 0.3688(3) 0.040(2) Uani 1 1 d . . . .
N11 N -0.3067(7) 0.6257(3) 0.4819(3) 0.042(2) Uani 1 1 d . . . .
N12 N -0.0876(7) 0.6936(3) 0.5059(3) 0.041(2) Uani 1 1 d . . . .
C1 C 0.2572(8) 0.3358(4) 0.6122(4) 0.036(2) Uani 1 1 d . . . .
C2 C 0.1390(9) 0.3424(4) 0.6318(4) 0.041(3) Uani 1 1 d . . . .
H2 H 0.0813 0.3113 0.6289 0.050 Uiso 1 1 calc R . . .
C3 C 0.1002(9) 0.3940(4) 0.6561(4) 0.041(2) Uani 1 1 d . . . .
C4 C 0.1874(8) 0.4376(4) 0.6620(4) 0.041(2) Uani 1 1 d . . . .
H4 H 0.1637 0.4728 0.6786 0.049 Uiso 1 1 calc R . . .
C5 C 0.3103(9) 0.4307(4) 0.6437(4) 0.045(3) Uani 1 1 d . . . .
C6 C 0.3446(9) 0.3803(4) 0.6182(4) 0.043(3) Uani 1 1 d . . . .
H6 H 0.4272 0.3760 0.6047 0.052 Uiso 1 1 calc R . . .
C7 C 0.2947(10) 0.2818(4) 0.5841(3) 0.041(3) Uani 1 1 d . . . .
H7 H 0.2345 0.2517 0.5806 0.049 Uiso 1 1 calc R . . .
C8 C -0.0262(9) 0.4016(4) 0.6757(4) 0.042(3) Uani 1 1 d . . . .
H8 H -0.0540 0.4397 0.6830 0.050 Uiso 1 1 calc R . . .
C9 C 0.4083(9) 0.4757(4) 0.6530(4) 0.041(2) Uani 1 1 d . . . .
H9 H 0.4827 0.4753 0.6324 0.049 Uiso 1 1 calc R . . .
C10 C 0.3228(8) 0.3351(4) 0.3926(4) 0.038(2) Uani 1 1 d . . . .
C11 C 0.3607(9) 0.3886(4) 0.3722(4) 0.041(3) Uani 1 1 d . . . .
H11 H 0.4408 0.4036 0.3813 0.049 Uiso 1 1 calc R . . .
C12 C 0.2830(9) 0.4197(4) 0.3392(4) 0.040(2) Uani 1 1 d . . . .
C13 C 0.1674(9) 0.3993(4) 0.3251(4) 0.044(3) Uani 1 1 d . . . .
H13 H 0.1154 0.4210 0.3021 0.053 Uiso 1 1 calc R . . .
C14 C 0.1253(9) 0.3451(4) 0.3454(4) 0.038(2) Uani 1 1 d . . . .
C15 C 0.2057(9) 0.3145(4) 0.3783(4) 0.040(2) Uani 1 1 d . . . .
H15 H 0.1791 0.2782 0.3916 0.048 Uiso 1 1 calc R . . .
C16 C 0.4061(10) 0.3038(4) 0.4271(4) 0.044(3) Uani 1 1 d . . . .
H16 H 0.4864 0.3198 0.4343 0.053 Uiso 1 1 calc R . . .
C17 C 0.3264(9) 0.4761(4) 0.3158(4) 0.043(3) Uani 1 1 d . . . .
H17 H 0.2718 0.4968 0.2931 0.051 Uiso 1 1 calc R . . .
C18 C 0.0007(9) 0.3230(4) 0.3315(4) 0.038(3) Uani 1 1 d . . . .
H18 H -0.0214 0.2854 0.3433 0.046 Uiso 1 1 calc R . . .
C19 C -0.3054(9) 0.4241(4) 0.5321(4) 0.043(2) Uani 1 1 d . . . .
C20 C -0.3063(8) 0.4074(4) 0.4805(4) 0.043(3) Uani 1 1 d . . . .
H20 H -0.3129 0.3674 0.4725 0.052 Uiso 1 1 calc R . . .
C21 C -0.2980(8) 0.4463(4) 0.4395(4) 0.039(2) Uani 1 1 d . . . .
C22 C -0.2953(8) 0.5055(4) 0.4510(4) 0.042(2) Uani 1 1 d . . . .
H22 H -0.2907 0.5329 0.4232 0.050 Uiso 1 1 calc R . . .
C23 C -0.2993(9) 0.5239(4) 0.5020(4) 0.041(2) Uani 1 1 d . . . .
C24 C -0.3022(8) 0.4847(4) 0.5428(4) 0.043(3) Uani 1 1 d . . . .
H24 H -0.3021 0.4980 0.5783 0.052 Uiso 1 1 calc R . . .
C25 C -0.3094(9) 0.3831(4) 0.5756(4) 0.046(3) Uani 1 1 d . . . .
H25 H -0.3016 0.3430 0.5684 0.056 Uiso 1 1 calc R . . .
C26 C -0.2966(8) 0.4294(4) 0.3839(4) 0.042(2) Uani 1 1 d . . . .
H26 H -0.2917 0.4588 0.3579 0.051 Uiso 1 1 calc R . . .
C27 C -0.3019(9) 0.5872(4) 0.5161(4) 0.043(3) Uani 1 1 d . . . .
H27 H -0.2999 0.5980 0.5523 0.052 Uiso 1 1 calc R . . .
C28 C 0.2749(9) 0.6320(4) 0.5531(4) 0.040(3) Uani 1 1 d . . . .
C29 C 0.1562(9) 0.6511(4) 0.5393(4) 0.044(3) Uani 1 1 d . . . .
H29 H 0.0987 0.6613 0.5664 0.052 Uiso 1 1 calc R . . .
C30 C 0.1186(9) 0.6560(4) 0.4869(4) 0.041(3) Uani 1 1 d . . . .
C31 C 0.2030(9) 0.6410(4) 0.4476(4) 0.039(2) Uani 1 1 d . . . .
H31 H 0.1788 0.6446 0.4117 0.047 Uiso 1 1 calc R . . .
C32 C 0.3224(8) 0.6207(4) 0.4599(4) 0.036(2) Uani 1 1 d . . . .
C33 C 0.3567(8) 0.6170(4) 0.5122(4) 0.044(3) Uani 1 1 d . . . .
H33 H 0.4387 0.6039 0.5208 0.053 Uiso 1 1 calc R . . .
C34 C 0.3147(10) 0.6292(4) 0.6083(4) 0.043(3) Uani 1 1 d . . . .
H34 H 0.2546 0.6363 0.6352 0.052 Uiso 1 1 calc R . . .
C35 C -0.0038(9) 0.6808(4) 0.4724(4) 0.039(3) Uani 1 1 d . . . .
H35 H -0.0208 0.6876 0.4361 0.047 Uiso 1 1 calc R . . .
C36 C 0.4154(9) 0.6061(4) 0.4195(4) 0.039(2) Uani 1 1 d . . . .
H36 H 0.4939 0.5910 0.4308 0.047 Uiso 1 1 calc R . . .
C37 C 0.4217(9) 0.2191(4) 0.5380(4) 0.041(3) Uani 1 1 d . . . .
H37A H 0.3418 0.1974 0.5363 0.050 Uiso 1 1 calc R . . .
H37B H 0.4828 0.1957 0.5582 0.050 Uiso 1 1 calc R . . .
C38 C 0.4708(9) 0.2288(4) 0.4827(4) 0.043(3) Uani 1 1 d . . . .
H38A H 0.5457 0.2540 0.4843 0.051 Uiso 1 1 calc R . . .
H38B H 0.4969 0.1913 0.4675 0.051 Uiso 1 1 calc R . . .
C39 C -0.2252(8) 0.3726(4) 0.7051(4) 0.045(3) Uani 1 1 d . . . .
H39A H -0.2313 0.4140 0.7146 0.054 Uiso 1 1 calc R . . .
H39B H -0.2387 0.3495 0.7374 0.054 Uiso 1 1 calc R . . .
C40 C -0.3241(9) 0.3579(4) 0.6648(4) 0.048(3) Uani 1 1 d . . . .
H40A H -0.3080 0.3188 0.6504 0.057 Uiso 1 1 calc R . . .
H40B H -0.4077 0.3576 0.6818 0.057 Uiso 1 1 calc R . . .
C41 C 0.4989(8) 0.5545(4) 0.6922(4) 0.043(3) Uani 1 1 d . . . .
H41A H 0.5675 0.5427 0.6682 0.051 Uiso 1 1 calc R . . .
H41B H 0.5318 0.5544 0.7287 0.051 Uiso 1 1 calc R . . .
C42 C 0.4532(9) 0.6153(4) 0.6776(4) 0.047(3) Uani 1 1 d . . . .
H42A H 0.3764 0.6247 0.6978 0.057 Uiso 1 1 calc R . . .
H42B H 0.5185 0.6441 0.6866 0.057 Uiso 1 1 calc R . . .
C43 C 0.4656(9) 0.5503(4) 0.2991(4) 0.047(3) Uani 1 1 d . . . .
H43A H 0.3919 0.5637 0.2787 0.056 Uiso 1 1 calc R . . .
H43B H 0.5353 0.5435 0.2740 0.056 Uiso 1 1 calc R . . .
C44 C 0.5035(9) 0.5963(4) 0.3379(4) 0.042(3) Uani 1 1 d . . . .
H44A H 0.5731 0.5818 0.3601 0.051 Uiso 1 1 calc R . . .
H44B H 0.5337 0.6308 0.3187 0.051 Uiso 1 1 calc R . . .
C45 C -0.1992(8) 0.3250(4) 0.2964(4) 0.042(2) Uani 1 1 d . . . .
H45A H -0.2053 0.2889 0.3171 0.051 Uiso 1 1 calc R . . .
H45B H -0.2082 0.3150 0.2587 0.051 Uiso 1 1 calc R . . .
C46 C -0.3037(9) 0.3653(4) 0.3123(4) 0.046(3) Uani 1 1 d . . . .
H46A H -0.2945 0.4024 0.2933 0.055 Uiso 1 1 calc R . . .
H46B H -0.3854 0.3482 0.3023 0.055 Uiso 1 1 calc R . . .
C47 C -0.3163(8) 0.6852(4) 0.5021(4) 0.046(3) Uani 1 1 d . . . .
H47A H -0.3209 0.6847 0.5411 0.055 Uiso 1 1 calc R . . .
H47B H -0.3935 0.7037 0.4884 0.055 Uiso 1 1 calc R . . .
C48 C -0.2023(8) 0.7188(4) 0.4845(4) 0.042(3) Uani 1 1 d . . . .
H48A H -0.1980 0.7189 0.4455 0.050 Uiso 1 1 calc R . . .
H48B H -0.2098 0.7594 0.4965 0.050 Uiso 1 1 calc R . . .
C50 C -0.0999(10) 0.7054(6) 0.6794(4) 0.056(3) Uani 1 1 d . . . .
C51 C -0.0512(11) 0.7467(5) 0.7141(5) 0.065(3) Uani 1 1 d . . . .
H51 H -0.0870 0.7843 0.7146 0.078 Uiso 1 1 calc R . . .
C52 C 0.0444(11) 0.7349(5) 0.7468(5) 0.064(3) Uani 1 1 d . . . .
H52 H 0.0744 0.7634 0.7706 0.077 Uiso 1 1 calc R . . .
C53 C 0.0995(10) 0.6801(5) 0.7453(4) 0.056(3) Uani 1 1 d . . . .
H53 H 0.1691 0.6709 0.7671 0.067 Uiso 1 1 calc R . . .
C54 C 0.0499(11) 0.6398(5) 0.7111(5) 0.057(3) Uani 1 1 d . . . .
H54 H 0.0857 0.6022 0.7103 0.068 Uiso 1 1 calc R . . .
C55 C -0.0481(11) 0.6517(5) 0.6787(4) 0.056(3) Uani 1 1 d . . . .
C56 C -0.2052(11) 0.7227(6) 0.6435(4) 0.086(4) Uani 1 1 d . . . .
H56A H -0.2693 0.6923 0.6433 0.130 Uiso 1 1 calc GR . . .
H56B H -0.1728 0.7281 0.6077 0.130 Uiso 1 1 calc GR . . .
H56C H -0.2425 0.7588 0.6560 0.130 Uiso 1 1 calc GR . . .
C57 C -0.0980(13) 0.6059(6) 0.6433(5) 0.102(5) Uani 1 1 d . . . .
H57A H -0.0819 0.6166 0.6065 0.152 Uiso 1 1 calc GR . . .
H57B H -0.1886 0.6018 0.6488 0.152 Uiso 1 1 calc GR . . .
H57C H -0.0563 0.5692 0.6511 0.152 Uiso 1 1 calc GR . . .
C58 C 0.0281(9) 0.6568(5) 0.2940(4) 0.048(3) Uani 1 1 d . . . .
C59 C -0.0168(12) 0.7118(5) 0.2835(5) 0.064(3) Uani 1 1 d . . . .
H59 H 0.0305 0.7375 0.2620 0.077 Uiso 1 1 calc R . . .
C60 C -0.1293(13) 0.7291(5) 0.3041(6) 0.072(4) Uani 1 1 d . . . .
H60 H -0.1591 0.7668 0.2959 0.086 Uiso 1 1 calc R . . .
C61 C -0.1995(11) 0.6952(7) 0.3354(5) 0.071(4) Uani 1 1 d . . . .
H61 H -0.2779 0.7079 0.3489 0.086 Uiso 1 1 calc R . . .
C62 C -0.1527(11) 0.6408(6) 0.3471(5) 0.072(4) Uani 1 1 d . . . .
H62 H -0.1983 0.6163 0.3703 0.086 Uiso 1 1 calc R . . .
C63 C -0.0415(11) 0.6217(4) 0.3258(5) 0.059(3) Uani 1 1 d . . . .
C64 C 0.1490(10) 0.6378(6) 0.2707(5) 0.088(4) Uani 1 1 d . . . .
H64A H 0.1349 0.6033 0.2490 0.132 Uiso 1 1 calc GR . . .
H64B H 0.2085 0.6287 0.2989 0.132 Uiso 1 1 calc GR . . .
H64C H 0.1832 0.6687 0.2486 0.132 Uiso 1 1 calc GR . . .
C65 C 0.0051(14) 0.5604(5) 0.3387(7) 0.126(7) Uani 1 1 d . . . .
H65A H 0.0836 0.5628 0.3588 0.189 Uiso 1 1 calc GR . . .
H65B H 0.0199 0.5392 0.3058 0.189 Uiso 1 1 calc GR . . .
H65C H -0.0584 0.5402 0.3597 0.189 Uiso 1 1 calc GR . . .
Cl1A Cl 0.2951(11) 0.4661(5) 0.4949(5) 0.076(3) Uani 0.61(2) 1 d . P A 1
Cl2A Cl 0.0684(12) 0.5111(4) 0.5389(6) 0.096(5) Uani 0.61(2) 1 d . P A 1
Cl3A Cl 0.0597(12) 0.4245(4) 0.4635(6) 0.104(4) Uani 0.61(2) 1 d . P A 1
C49A C 0.145(2) 0.4513(12) 0.5137(10) 0.075(8) Uiso 0.61(2) 1 d . P A 1
H49A H 0.1483 0.4213 0.5420 0.090 Uiso 0.61(2) 1 calc R P A 1
Cl1B Cl 0.276(4) 0.4509(15) 0.5043(12) 0.215(15) Uani 0.39(2) 1 d . P A 2
Cl2B Cl 0.037(3) 0.4875(15) 0.5498(9) 0.166(11) Uani 0.39(2) 1 d . P A 2
Cl3B Cl 0.048(2) 0.4494(15) 0.4390(9) 0.150(9) Uani 0.39(2) 1 d . P A 2
C49B C 0.131(2) 0.4876(14) 0.4913(12) 0.053(10) Uiso 0.39(2) 1 d . P A 2
H49B H 0.1483 0.5282 0.4801 0.064 Uiso 0.39(2) 1 calc R P A 2

loop_
_atom_site_aniso_label
_atom_site_aniso_U_11
_atom_site_aniso_U_22
_atom_site_aniso_U_33
_atom_site_aniso_U_23
_atom_site_aniso_U_13
_atom_site_aniso_U_12
N1 0.038(5) 0.042(5) 0.052(6) 0.002(4) 0.006(5) 0.000(4)
N2 0.042(5) 0.041(5) 0.043(5) -0.007(4) -0.001(4) 0.001(4)
N3 0.041(5) 0.053(5) 0.044(5) 0.006(4) 0.005(4) -0.003(5)
N4 0.034(5) 0.047(5) 0.047(6) 0.008(5) 0.003(4) -0.005(4)
N5 0.043(5) 0.044(5) 0.045(5) -0.003(5) 0.006(4) 0.005(4)
N6 0.044(6) 0.037(5) 0.048(6) 0.002(4) -0.008(5) -0.002(4)
N7 0.045(5) 0.041(5) 0.049(6) 0.005(4) 0.000(4) -0.004(4)
N8 0.044(5) 0.039(5) 0.044(6) 0.001(4) -0.002(5) 0.003(4)
N9 0.040(5) 0.043(5) 0.040(5) 0.000(4) -0.001(4) 0.005(4)
N10 0.031(5) 0.047(6) 0.043(6) -0.002(4) 0.002(4) -0.003(4)
N11 0.038(5) 0.039(5) 0.051(6) 0.000(5) -0.006(4) 0.005(4)
N12 0.034(5) 0.032(5) 0.058(6) 0.006(4) -0.001(5) -0.007(4)
C1 0.028(6) 0.042(6) 0.038(6) 0.001(5) -0.006(5) -0.001(5)
C2 0.044(7) 0.037(6) 0.043(6) -0.001(5) -0.007(5) -0.004(5)
C3 0.038(6) 0.047(7) 0.037(6) -0.003(5) 0.000(5) 0.001(5)
C4 0.032(6) 0.041(6) 0.049(7) -0.003(5) -0.004(5) 0.007(5)
C5 0.038(6) 0.043(6) 0.053(7) -0.001(5) 0.002(6) 0.003(6)
C6 0.034(6) 0.052(7) 0.043(7) 0.004(6) 0.002(5) 0.002(5)
C7 0.040(7) 0.036(6) 0.046(6) 0.003(5) -0.013(6) -0.011(5)
C8 0.039(6) 0.045(6) 0.041(7) -0.002(5) 0.001(5) 0.000(6)
C9 0.033(6) 0.049(7) 0.042(7) 0.004(6) 0.001(5) 0.002(5)
C10 0.031(6) 0.042(6) 0.040(6) -0.003(5) -0.006(5) 0.003(5)
C11 0.038(6) 0.040(6) 0.046(7) -0.006(5) 0.003(5) -0.005(5)
C12 0.035(6) 0.043(6) 0.040(6) 0.001(5) -0.001(5) 0.004(5)
C13 0.040(7) 0.043(6) 0.049(7) -0.008(5) -0.003(5) 0.006(5)
C14 0.042(6) 0.037(6) 0.037(6) -0.011(5) 0.004(5) -0.004(5)
C15 0.051(7) 0.030(5) 0.039(6) -0.001(5) 0.003(6) 0.004(5)
C16 0.044(6) 0.049(7) 0.039(6) -0.008(6) 0.003(6) -0.004(6)
C17 0.041(6) 0.042(6) 0.045(7) -0.004(5) 0.008(5) 0.001(5)
C18 0.042(6) 0.034(5) 0.039(6) -0.012(5) 0.012(5) -0.006(5)
C19 0.032(6) 0.048(7) 0.048(7) 0.005(6) 0.002(5) -0.002(5)
C20 0.033(6) 0.040(6) 0.056(8) -0.008(6) 0.002(6) -0.002(5)
C21 0.035(6) 0.041(6) 0.041(7) -0.002(6) 0.004(5) -0.007(5)
C22 0.035(6) 0.048(7) 0.042(7) -0.002(5) -0.008(5) 0.005(5)
C23 0.033(6) 0.040(6) 0.049(7) 0.003(6) -0.004(5) -0.003(5)
C24 0.035(6) 0.048(7) 0.047(7) -0.009(6) 0.004(5) -0.004(5)
C25 0.044(6) 0.041(6) 0.054(8) -0.006(6) 0.008(6) -0.003(5)
C26 0.031(6) 0.049(7) 0.046(7) 0.001(6) -0.001(5) 0.002(5)
C27 0.036(6) 0.045(7) 0.049(7) -0.018(6) -0.004(6) 0.001(5)
C28 0.032(6) 0.037(6) 0.053(8) 0.008(5) -0.012(6) -0.002(5)
C29 0.037(6) 0.043(6) 0.051(8) 0.004(5) -0.003(5) -0.010(5)
C30 0.035(6) 0.030(6) 0.057(8) 0.002(5) -0.010(6) -0.008(5)
C31 0.035(6) 0.036(5) 0.047(6) 0.006(5) 0.006(6) -0.008(5)
C32 0.033(6) 0.041(6) 0.035(7) -0.006(5) -0.011(5) -0.006(5)
C33 0.022(5) 0.045(6) 0.066(8) 0.003(6) 0.003(6) 0.001(5)
C34 0.047(7) 0.036(5) 0.048(7) 0.004(5) 0.002(6) -0.003(5)
C35 0.031(6) 0.033(5) 0.054(7) 0.001(5) -0.002(6) -0.012(5)
C36 0.036(6) 0.033(6) 0.049(8) -0.001(5) -0.010(6) -0.004(5)
C37 0.044(6) 0.035(6) 0.045(7) -0.001(5) -0.001(5) 0.002(5)
C38 0.039(6) 0.044(6) 0.046(7) -0.009(5) 0.001(5) 0.009(5)
C39 0.040(6) 0.041(6) 0.054(7) 0.011(5) 0.000(6) 0.000(5)
C40 0.042(6) 0.049(6) 0.052(7) 0.010(6) 0.008(6) -0.001(5)
C41 0.030(6) 0.047(6) 0.052(7) -0.004(5) 0.001(5) -0.002(5)
C42 0.046(6) 0.042(6) 0.054(8) -0.002(6) 0.004(6) 0.002(5)
C43 0.048(6) 0.050(6) 0.042(7) 0.012(6) 0.001(5) -0.003(5)
C44 0.047(6) 0.038(6) 0.042(7) 0.007(5) 0.000(5) -0.006(5)
C45 0.033(6) 0.038(5) 0.056(7) -0.006(5) -0.009(5) -0.009(5)
C46 0.039(6) 0.049(6) 0.049(7) 0.000(5) -0.002(6) -0.008(5)
C47 0.033(6) 0.038(6) 0.066(7) -0.004(5) -0.005(6) 0.002(5)
C48 0.038(6) 0.029(5) 0.058(7) -0.003(5) -0.011(6) 0.008(5)
C50 0.037(7) 0.087(10) 0.044(8) 0.015(7) 0.002(6) -0.009(7)
C51 0.052(8) 0.055(8) 0.089(10) 0.023(8) 0.013(8) 0.000(6)
C52 0.057(8) 0.057(8) 0.079(9) 0.000(7) 0.013(7) -0.020(7)
C53 0.047(7) 0.072(8) 0.048(7) 0.014(7) 0.012(6) -0.002(7)
C54 0.069(9) 0.047(7) 0.054(8) 0.007(6) 0.017(7) -0.001(6)
C55 0.060(8) 0.064(8) 0.046(8) 0.001(7) 0.010(7) -0.014(7)
C56 0.062(8) 0.138(12) 0.060(8) 0.024(8) 0.006(8) -0.010(8)
C57 0.110(11) 0.110(11) 0.085(10) -0.027(9) 0.020(9) -0.064(10)
C58 0.041(6) 0.061(8) 0.044(7) -0.003(6) -0.008(6) -0.016(6)
C59 0.061(9) 0.055(8) 0.077(9) 0.029(7) -0.019(7) -0.017(7)
C60 0.072(10) 0.037(7) 0.107(11) -0.019(8) -0.029(9) -0.003(7)
C61 0.044(8) 0.111(11) 0.059(8) -0.034(8) -0.011(7) 0.018(9)
C62 0.044(8) 0.104(11) 0.068(9) 0.019(8) -0.015(7) -0.025(8)
C63 0.055(8) 0.051(7) 0.071(9) 0.002(7) -0.031(7) -0.005(6)
C64 0.054(8) 0.146(13) 0.063(9) -0.031(9) -0.004(7) 0.011(8)
C65 0.121(12) 0.038(7) 0.218(19) 0.025(9) -0.072(12) 0.004(8)
Cl1A 0.091(6) 0.060(4) 0.076(6) -0.013(4) 0.002(5) -0.012(5)
Cl2A 0.123(8) 0.055(5) 0.112(11) -0.026(5) -0.016(7) 0.023(4)
Cl3A 0.118(7) 0.091(6) 0.102(9) -0.052(5) 0.000(7) -0.038(5)
Cl1B 0.31(4) 0.19(2) 0.142(18) 0.017(16) -0.04(2) 0.15(2)
Cl2B 0.176(18) 0.25(3) 0.078(9) 0.059(15) 0.043(10) 0.039(19)
Cl3B 0.120(10) 0.25(3) 0.076(12) -0.052(14) -0.007(10) 0.006(15)

loop_
_atom_type_symbol
_atom_type_description
_atom_type_scat_dispersion_real
_atom_type_scat_dispersion_imag
_atom_type_scat_source
C C 0.0040 0.0020 'International Tables Vol C Tables 4.2.6.8 and 6.1.1.4'
H H 0.0000 0.0000 'International Tables Vol C Tables 4.2.6.8 and 6.1.1.4'
N N 0.0080 0.0040 'International Tables Vol C Tables 4.2.6.8 and 6.1.1.4'
Cl Cl 0.1700 0.1890 'International Tables Vol C Tables 4.2.6.8 and 6.1.1.4'

loop_
_geom_angle_atom_site_label_1
_geom_angle_atom_site_label_2
_geom_angle_atom_site_label_3
_geom_angle
C7 N1 C37 116.0(8)
C16 N2 C38 116.7(8)
C8 N3 C39 119.5(9)
C25 N4 C40 119.8(8)
C9 N5 C41 114.6(8)
C34 N6 C42 116.6(8)
C17 N7 C43 115.4(8)
C36 N8 C44 115.4(8)
C18 N9 C45 118.2(8)
C26 N10 C46 116.9(8)
C27 N11 C47 115.5(8)
C35 N12 C48 115.7(8)
C2 C1 C6 119.7(9)
C2 C1 C7 120.9(9)
C6 C1 C7 119.4(8)
C1 C2 H2 119.1
C1 C2 C3 121.8(9)
C3 C2 H2 119.1
C2 C3 C8 121.8(9)
C4 C3 C2 118.1(9)
C4 C3 C8 120.0(9)
C3 C4 H4 119.7
C3 C4 C5 120.6(9)
C5 C4 H4 119.7
C4 C5 C9 121.4(9)
C6 C5 C4 120.0(9)
C6 C5 C9 118.5(9)
C1 C6 H6 120.1
C5 C6 C1 119.7(9)
C5 C6 H6 120.1
N1 C7 C1 123.0(8)
N1 C7 H7 118.5
C1 C7 H7 118.5
N3 C8 C3 123.9(9)
N3 C8 H8 118.1
C3 C8 H8 118.1
N5 C9 C5 121.5(9)
N5 C9 H9 119.2
C5 C9 H9 119.2
C11 C10 C16 119.3(9)
C15 C10 C11 117.9(9)
C15 C10 C16 122.8(9)
C10 C11 H11 119.6
C12 C11 C10 120.8(9)
C12 C11 H11 119.6
C11 C12 C17 120.4(9)
C13 C12 C11 121.2(9)
C13 C12 C17 118.3(9)
C12 C13 H13 120.2
C12 C13 C14 119.6(9)
C14 C13 H13 120.2
C13 C14 C18 120.3(9)
C15 C14 C13 118.0(8)
C15 C14 C18 121.7(9)
C10 C15 C14 122.6(8)
C10 C15 H15 118.7
C14 C15 H15 118.7
N2 C16 C10 123.1(9)
N2 C16 H16 118.5
C10 C16 H16 118.5
N7 C17 C12 121.6(9)
N7 C17 H17 119.2
C12 C17 H17 119.2
N9 C18 C14 124.2(9)
N9 C18 H18 117.9
C14 C18 H18 117.9
C20 C19 C24 117.4(9)
C20 C19 C25 122.8(9)
C24 C19 C25 119.8(9)
C19 C20 H20 118.7
C19 C20 C21 122.5(9)
C21 C20 H20 118.7
C20 C21 C22 118.8(9)
C20 C21 C26 123.5(8)
C22 C21 C26 117.6(9)
C21 C22 H22 119.9
C23 C22 C21 120.2(9)
C23 C22 H22 119.9
C22 C23 C24 120.6(8)
C22 C23 C27 122.0(9)
C24 C23 C27 117.4(9)
C19 C24 H24 119.9
C23 C24 C19 120.3(9)
C23 C24 H24 119.9
N4 C25 C19 121.3(9)
N4 C25 H25 119.4
C19 C25 H25 119.4
N10 C26 C21 122.7(9)
N10 C26 H26 118.7
C21 C26 H26 118.7
N11 C27 C23 122.0(9)
N11 C27 H27 119.0
C23 C27 H27 119.0
C29 C28 C33 117.4(9)
C29 C28 C34 121.4(10)
C33 C28 C34 121.2(9)
C28 C29 H29 119.0
C28 C29 C30 122.0(10)
C30 C29 H29 119.0
C29 C30 C35 121.7(10)
C31 C30 C29 118.7(9)
C31 C30 C35 119.5(10)
C30 C31 H31 119.5
C30 C31 C32 121.1(9)
C32 C31 H31 119.5
C31 C32 C36 122.7(9)
C33 C32 C31 118.6(9)
C33 C32 C36 118.6(9)
C28 C33 H33 118.9
C32 C33 C28 122.2(9)
C32 C33 H33 118.9
N6 C34 C28 122.2(9)
N6 C34 H34 118.9
C28 C34 H34 118.9
N12 C35 C30 123.1(10)
N12 C35 H35 118.4
C30 C35 H35 118.4
N8 C36 C32 124.1(9)
N8 C36 H36 118.0
C32 C36 H36 118.0
N1 C37 H37A 109.5
N1 C37 H37B 109.5
N1 C37 C38 110.8(7)
H37A C37 H37B 108.1
C38 C37 H37A 109.5
C38 C37 H37B 109.5
N2 C38 C37 111.8(8)
N2 C38 H38A 109.3
N2 C38 H38B 109.3
C37 C38 H38A 109.3
C37 C38 H38B 109.3
H38A C38 H38B 107.9
N3 C39 H39A 109.7
N3 C39 H39B 109.7
N3 C39 C40 109.7(8)
H39A C39 H39B 108.2
C40 C39 H39A 109.7
C40 C39 H39B 109.7
N4 C40 C39 110.2(8)
N4 C40 H40A 109.6
N4 C40 H40B 109.6
C39 C40 H40A 109.6
C39 C40 H40B 109.6
H40A C40 H40B 108.1
N5 C41 H41A 109.9
N5 C41 H41B 109.9
N5 C41 C42 108.8(7)
H41A C41 H41B 108.3
C42 C41 H41A 109.9
C42 C41 H41B 109.9
N6 C42 C41 109.4(8)
N6 C42 H42A 109.8
N6 C42 H42B 109.8
C41 C42 H42A 109.8
C41 C42 H42B 109.8
H42A C42 H42B 108.3
N7 C43 H43A 109.5
N7 C43 H43B 109.5
N7 C43 C44 110.9(7)
H43A C43 H43B 108.1
C44 C43 H43A 109.5
C44 C43 H43B 109.5
N8 C44 C43 110.7(8)
N8 C44 H44A 109.5
N8 C44 H44B 109.5
C43 C44 H44A 109.5
C43 C44 H44B 109.5
H44A C44 H44B 108.1
N9 C45 H45A 109.4
N9 C45 H45B 109.4
N9 C45 C46 111.4(7)
H45A C45 H45B 108.0
C46 C45 H45A 109.4
C46 C45 H45B 109.4
N10 C46 C45 110.8(8)
N10 C46 H46A 109.5
N10 C46 H46B 109.5
C45 C46 H46A 109.5
C45 C46 H46B 109.5
H46A C46 H46B 108.1
N11 C47 H47A 109.9
N11 C47 H47B 109.9
N11 C47 C48 108.9(8)
H47A C47 H47B 108.3
C48 C47 H47A 109.9
C48 C47 H47B 109.9
N12 C48 C47 110.9(7)
N12 C48 H48A 109.5
N12 C48 H48B 109.5
C47 C48 H48A 109.5
C47 C48 H48B 109.5
H48A C48 H48B 108.1
C51 C50 C56 118.5(12)
C55 C50 C51 118.8(10)
C55 C50 C56 122.7(12)
C50 C51 H51 119.0
C52 C51 C50 122.0(11)
C52 C51 H51 119.0
C51 C52 H52 120.4
C51 C52 C53 119.2(12)
C53 C52 H52 120.4
C52 C53 H53 120.9
C54 C53 C52 118.1(11)
C54 C53 H53 120.9
C53 C54 H54 118.7
C55 C54 C53 122.5(10)
C55 C54 H54 118.7
C50 C55 C57 120.9(13)
C54 C55 C50 119.4(10)
C54 C55 C57 119.8(12)
C50 C56 H56A 109.5
C50 C56 H56B 109.5
C50 C56 H56C 109.5
H56A C56 H56B 109.5
H56A C56 H56C 109.5
H56B C56 H56C 109.5
C55 C57 H57A 109.5
C55 C57 H57B 109.5
C55 C57 H57C 109.5
H57A C57 H57B 109.5
H57A C57 H57C 109.5
H57B C57 H57C 109.5
C59 C58 C64 119.7(11)
C63 C58 C59 118.3(10)
C63 C58 C64 122.0(11)
C58 C59 H59 120.1
C60 C59 C58 119.9(10)
C60 C59 H59 120.1
C59 C60 H60 118.6
C61 C60 C59 122.8(11)
C61 C60 H60 118.6
C60 C61 H61 121.4
C60 C61 C62 117.2(11)
C62 C61 H61 121.4
C61 C62 H62 119.4
C63 C62 C61 121.2(11)
C63 C62 H62 119.4
C58 C63 C62 120.6(10)
C58 C63 C65 120.0(12)
C62 C63 C65 119.4(13)
C58 C64 H64A 109.5
C58 C64 H64B 109.5
C58 C64 H64C 109.5
H64A C64 H64B 109.5
H64A C64 H64C 109.5
H64B C64 H64C 109.5
C63 C65 H65A 109.5
C63 C65 H65B 109.5
C63 C65 H65C 109.5
H65A C65 H65B 109.5
H65A C65 H65C 109.5
H65B C65 H65C 109.5
Cl1A C49A Cl2A 112.7(16)
Cl1A C49A H49A 107.9
Cl2A C49A H49A 107.9
Cl3A C49A Cl1A 111.7(14)
Cl3A C49A Cl2A 108.7(16)
Cl3A C49A H49A 107.9
Cl1B C49B Cl2B 109(3)
Cl1B C49B Cl3B 108.8(19)
Cl1B C49B H49B 109.8
Cl2B C49B Cl3B 109.3(19)
Cl2B C49B H49B 109.8
Cl3B C49B H49B 109.8

loop_
_geom_bond_atom_site_label_1
_geom_bond_atom_site_label_2
_geom_bond_distance
N1 C7 1.246(11)
N1 C37 1.466(11)
N2 C16 1.291(11)
N2 C38 1.459(11)
N3 C8 1.261(11)
N3 C39 1.451(11)
N4 C25 1.259(11)
N4 C40 1.447(11)
N5 C9 1.268(11)
N5 C41 1.452(11)
N6 C34 1.267(11)
N6 C42 1.453(12)
N7 C17 1.277(11)
N7 C43 1.455(11)
N8 C36 1.247(11)
N8 C44 1.451(11)
N9 C18 1.260(11)
N9 C45 1.427(11)
N10 C26 1.299(11)
N10 C46 1.454(11)
N11 C27 1.245(11)
N11 C47 1.472(11)
N12 C35 1.269(11)
N12 C48 1.460(11)
C1 C2 1.362(12)
C1 C6 1.396(12)
C1 C7 1.495(12)
C2 H2 0.9500
C2 C3 1.406(12)
C3 C4 1.381(13)
C3 C8 1.446(13)
C4 H4 0.9500
C4 C5 1.398(13)
C5 C6 1.383(12)
C5 C9 1.495(13)
C6 H6 0.9500
C7 H7 0.9500
C8 H8 0.9500
C9 H9 0.9500
C10 C11 1.401(12)
C10 C15 1.384(12)
C10 C16 1.442(13)
C11 H11 0.9500
C11 C12 1.381(12)
C12 C13 1.366(12)
C12 C17 1.506(13)
C13 H13 0.9500
C13 C14 1.428(13)
C14 C15 1.390(12)
C14 C18 1.465(13)
C15 H15 0.9500
C16 H16 0.9500
C17 H17 0.9500
C18 H18 0.9500
C19 C20 1.366(12)
C19 C24 1.428(13)
C19 C25 1.456(13)
C20 H20 0.9500
C20 C21 1.378(12)
C21 C22 1.402(12)
C21 C26 1.462(13)
C22 H22 0.9500
C22 C23 1.360(12)
C23 C24 1.378(12)
C23 C27 1.510(13)
C24 H24 0.9500
C25 H25 0.9500
C26 H26 0.9500
C27 H27 0.9500
C28 C29 1.384(13)
C28 C33 1.399(13)
C28 C34 1.464(13)
C29 H29 0.9500
C29 C30 1.393(13)
C30 C31 1.387(13)
C30 C35 1.472(13)
C31 H31 0.9500
C31 C32 1.391(12)
C32 C33 1.380(12)
C32 C36 1.466(13)
C33 H33 0.9500
C34 H34 0.9500
C35 H35 0.9500
C36 H36 0.9500
C37 H37A 0.9900
C37 H37B 0.9900
C37 C38 1.512(12)
C38 H38A 0.9900
C38 H38B 0.9900
C39 H39A 0.9900
C39 H39B 0.9900
C39 C40 1.506(12)
C40 H40A 0.9900
C40 H40B 0.9900
C41 H41A 0.9900
C41 H41B 0.9900
C41 C42 1.534(12)
C42 H42A 0.9900
C42 H42B 0.9900
C43 H43A 0.9900
C43 H43B 0.9900
C43 C44 1.504(12)
C44 H44A 0.9900
C44 H44B 0.9900
C45 H45A 0.9900
C45 H45B 0.9900
C45 C46 1.508(12)
C46 H46A 0.9900
C46 H46B 0.9900
C47 H47A 0.9900
C47 H47B 0.9900
C47 C48 1.511(12)
C48 H48A 0.9900
C48 H48B 0.9900
C50 C51 1.401(15)
C50 C55 1.362(15)
C50 C56 1.499(15)
C51 H51 0.9500
C51 C52 1.341(15)
C52 H52 0.9500
C52 C53 1.398(15)
C53 H53 0.9500
C53 C54 1.378(14)
C54 H54 0.9500
C54 C55 1.357(15)
C55 C57 1.488(15)
C56 H56A 0.9800
C56 H56B 0.9800
C56 H56C 0.9800
C57 H57A 0.9800
C57 H57B 0.9800
C57 H57C 0.9800
C58 C59 1.387(14)
C58 C63 1.364(14)
C58 C64 1.484(14)
C59 H59 0.9500
C59 C60 1.367(16)
C60 H60 0.9500
C60 C61 1.345(16)
C61 H61 0.9500
C61 C62 1.386(16)
C62 H62 0.9500
C62 C63 1.376(15)
C63 C65 1.539(15)
C64 H64A 0.9800
C64 H64B 0.9800
C64 H64C 0.9800
C65 H65A 0.9800
C65 H65B 0.9800
C65 H65C 0.9800
Cl1A C49A 1.70(3)
Cl2A C49A 1.73(3)
Cl3A C49A 1.68(2)
C49A H49A 1.0000
Cl1B C49B 1.79(4)
Cl2B C49B 1.79(4)
Cl3B C49B 1.82(3)
C49B H49B 1.0000

loop_
_geom_torsion_atom_site_label_1
_geom_torsion_atom_site_label_2
_geom_torsion_atom_site_label_3
_geom_torsion_atom_site_label_4
_geom_torsion
N1 C37 C38 N2 -68.0(10)
N3 C39 C40 N4 -72.0(10)
N5 C41 C42 N6 -69.8(10)
N7 C43 C44 N8 -66.0(10)
N9 C45 C46 N10 -65.4(10)
N11 C47 C48 N12 -61.7(10)
C1 C2 C3 C4 -3.0(14)
C1 C2 C3 C8 178.5(9)
C2 C1 C6 C5 -0.1(14)
C2 C1 C7 N1 178.9(9)
C2 C3 C4 C5 0.7(14)
C2 C3 C8 N3 16.4(15)
C3 C4 C5 C6 1.8(14)
C3 C4 C5 C9 -175.8(8)
C4 C3 C8 N3 -162.1(9)
C4 C5 C6 C1 -2.1(14)
C4 C5 C9 N5 17.4(14)
C6 C1 C2 C3 2.7(14)
C6 C1 C7 N1 -0.6(13)
C6 C5 C9 N5 -160.2(9)
C7 N1 C37 C38 126.5(9)
C7 C1 C2 C3 -176.8(8)
C7 C1 C6 C5 179.4(8)
C8 N3 C39 C40 114.7(10)
C8 C3 C4 C5 179.2(9)
C9 N5 C41 C42 116.6(9)
C9 C5 C6 C1 175.5(8)
C10 C11 C12 C13 -0.2(14)
C10 C11 C12 C17 -177.6(8)
C11 C10 C15 C14 -0.5(13)
C11 C10 C16 N2 177.8(9)
C11 C12 C13 C14 0.6(14)
C11 C12 C17 N7 -0.3(13)
C12 C13 C14 C15 -1.0(13)
C12 C13 C14 C18 178.9(8)
C13 C12 C17 N7 -177.8(9)
C13 C14 C15 C10 0.9(13)
C13 C14 C18 N9 -5.1(14)
C15 C10 C11 C12 0.2(13)
C15 C10 C16 N2 -2.1(15)
C15 C14 C18 N9 174.8(9)
C16 N2 C38 C37 122.0(9)
C16 C10 C11 C12 -179.8(8)
C16 C10 C15 C14 179.4(8)
C17 N7 C43 C44 125.1(9)
C17 C12 C13 C14 178.1(8)
C18 N9 C45 C46 127.4(9)
C18 C14 C15 C10 -178.9(8)
C19 C20 C21 C22 -3.5(15)
C19 C20 C21 C26 178.9(9)
C20 C19 C24 C23 -0.4(14)
C20 C19 C25 N4 -171.8(9)
C20 C21 C22 C23 0.8(14)
C20 C21 C26 N10 -0.8(15)
C21 C22 C23 C24 2.0(15)
C21 C22 C23 C27 -177.5(8)
C22 C21 C26 N10 -178.4(8)
C22 C23 C24 C19 -2.2(14)
C22 C23 C27 N11 3.5(15)
C24 C19 C20 C21 3.3(14)
C24 C19 C25 N4 7.3(15)
C24 C23 C27 N11 -175.9(9)
C25 N4 C40 C39 124.3(9)
C25 C19 C20 C21 -177.6(9)
C25 C19 C24 C23 -179.6(9)
C26 N10 C46 C45 125.0(9)
C26 C21 C22 C23 178.5(8)
C27 N11 C47 C48 118.2(9)
C27 C23 C24 C19 177.3(8)
C28 C29 C30 C31 0.2(13)
C28 C29 C30 C35 -174.9(8)
C29 C28 C33 C32 -0.2(13)
C29 C28 C34 N6 -172.5(9)
C29 C30 C31 C32 0.8(13)
C29 C30 C35 N12 -7.7(13)
C30 C31 C32 C33 -1.5(13)
C30 C31 C32 C36 -178.1(8)
C31 C30 C35 N12 177.3(8)
C31 C32 C33 C28 1.1(13)
C31 C32 C36 N8 2.5(14)
C33 C28 C29 C30 -0.5(13)
C33 C28 C34 N6 5.6(13)
C33 C32 C36 N8 -174.1(9)
C34 N6 C42 C41 118.9(9)
C34 C28 C29 C30 177.7(8)
C34 C28 C33 C32 -178.4(9)
C35 N12 C48 C47 125.5(9)
C35 C30 C31 C32 176.0(8)
C36 N8 C44 C43 122.3(9)
C36 C32 C33 C28 177.9(8)
C37 N1 C7 C1 -179.2(8)
C38 N2 C16 C10 180.0(8)
C39 N3 C8 C3 178.0(8)
C40 N4 C25 C19 -178.9(8)
C41 N5 C9 C5 179.3(8)
C42 N6 C34 C28 -179.1(8)
C43 N7 C17 C12 177.8(8)
C44 N8 C36 C32 178.6(8)
C45 N9 C18 C14 -177.1(8)
C46 N10 C26 C21 178.0(8)
C47 N11 C27 C23 176.5(8)
C48 N12 C35 C30 178.8(7)
C50 C51 C52 C53 1.6(16)
C51 C50 C55 C54 -0.8(16)
C51 C50 C55 C57 178.9(10)
C51 C52 C53 C54 -2.0(15)
C52 C53 C54 C55 1.1(16)
C53 C54 C55 C50 0.4(16)
C53 C54 C55 C57 -179.3(10)
C55 C50 C51 C52 -0.2(16)
C56 C50 C51 C52 -178.8(10)
C56 C50 C55 C54 177.7(9)
C56 C50 C55 C57 -2.6(16)
C58 C59 C60 C61 1.1(18)
C59 C58 C63 C62 -0.6(15)
C59 C58 C63 C65 -179.8(10)
C59 C60 C61 C62 0.8(17)
C60 C61 C62 C63 -2.6(17)
C61 C62 C63 C58 2.5(16)
C61 C62 C63 C65 -178.3(11)
C63 C58 C59 C60 -1.1(16)
C64 C58 C59 C60 178.7(10)
C64 C58 C63 C62 179.6(10)
C64 C58 C63 C65 0.4(16)
